data_2102748
loop_
_publ_author_name
'Redhammer, G\"unther J.'

_publ_section_title
;
 Temperature-dependent crystal structure refinement and ^57^Fe
 M\"ossbauer spectroscopy of Cu~2~Fe~2~Ge~4~O~13~
;
_journal_coeditor_code WS5044
_journal_issue 1
_journal_name_full 'Acta Crystallographica Section B'
_journal_page_first 4
_journal_page_last 16
_journal_paper_doi 10.1107/S0108768106051652
_journal_volume 63
_journal_year 2007
_chemical_formula_moiety 'Cu2 Fe2 Ge4 O13'
_chemical_formula_sum 'Cu2 Fe2 Ge4 O13'
_chemical_formula_weight 737.14
_space_group_crystal_system monoclinic
_space_group_IT_number 11
_space_group_name_Hall '-P 2yb'
_symmetry_space_group_name_Hall '-P 2yb'
_symmetry_space_group_name_H-M 'P 1 21/m 1'
_audit_creation_method 'WinGX routine CIF_UPDATE'
_cell_angle_alpha 90
_cell_angle_beta 96.21(2)
_cell_angle_gamma 90
_cell_formula_units_Z 2
_cell_length_a 12.0943(8)
_cell_length_b 8.5142(7)
_cell_length_c 4.8763(5)
_cell_measurement_reflns_used 4453
_cell_measurement_temperature 445(2)
_cell_measurement_theta_max 27.95
_cell_measurement_theta_min 2.94
_cell_volume 499.18(8)
_computing_cell_refinement 'STOE X-Area (Stoe & Cie, 2002)'
_computing_data_collection 'STOE X-Area (Stoe & Cie, 2002)'
_computing_data_reduction 'Stoe X-Area (Stoe & Cie, 2002)'
_computing_molecular_graphics 'Diamond 3.0 Bradenburg & Berndt 1999)'
_computing_publication_material 'Wingx 1.70.00 (Farrugia, 1999)'
_computing_structure_refinement 'SHELXL-97 (Sheldrick, 1997)'
_computing_structure_solution 'SHELXS-97 (Sheldrick, 1997)'
_diffrn_measured_fraction_theta_full 0.909
_diffrn_measured_fraction_theta_max 0.909
_diffrn_measurement_device one-circle-diffractometer
_diffrn_measurement_device_type 'STOE IPDS-I'
_diffrn_measurement_method 'rotation method, \f'
_diffrn_radiation_type MoK\a
_diffrn_radiation_wavelength 0.71073
_diffrn_reflns_av_R_equivalents 0.0453
_diffrn_reflns_limit_h_max 15
_diffrn_reflns_limit_h_min -15
_diffrn_reflns_limit_k_max 11
_diffrn_reflns_limit_k_min -11
_diffrn_reflns_limit_l_max 5
_diffrn_reflns_limit_l_min -5
_diffrn_reflns_number 4494
_diffrn_reflns_theta_full 27.95
_diffrn_reflns_theta_max 27.95
_diffrn_reflns_theta_min 2.93
_diffrn_standards_decay_% 0
_diffrn_standards_interval_count 0
_diffrn_standards_interval_time 0
_diffrn_standards_number 0
_exptl_absorpt_coefficient_mu 18.944
_exptl_absorpt_correction_T_max 0.25
_exptl_absorpt_correction_T_min 0.12
_exptl_absorpt_correction_type numerical
_exptl_absorpt_process_details 'via equivalents using Stoe X-SHAPE and X-RED (Stoe & Cie 1996)'
_exptl_crystal_colour 'pale green'
_exptl_crystal_density_diffrn 4.904
_exptl_crystal_density_method 'not measured'
_exptl_crystal_description prismatic
_exptl_crystal_F_000 684
_exptl_crystal_size_max 0.12
_exptl_crystal_size_mid 0.11
_exptl_crystal_size_min 0.08
_refine_diff_density_max 0.922
_refine_diff_density_min -0.772
_refine_ls_extinction_coef 0.0257(10)
_refine_ls_extinction_expression Fc^*^=kFc[1+0.001xFc^2^\l^3^/sin(2\q)]^-1/4^
_refine_ls_extinction_method SHELXL
_refine_ls_goodness_of_fit_ref 0.974
_refine_ls_hydrogen_treatment noref
_refine_ls_matrix_type full
_refine_ls_number_parameters 110
_refine_ls_number_reflns 1164
_refine_ls_number_restraints 6
_refine_ls_restrained_S_all 0.972
_refine_ls_R_factor_gt 0.0275
_refine_ls_shift/su_max 0
_refine_ls_structure_factor_coef Fsqd
_refine_ls_weighting_details 'calc w=1/[\s^2^(Fo^2^)+(0.0372P)^2^+0.0000P] where P=(Fo^2^+2Fc^2^)/3'
_refine_ls_weighting_scheme calc
_refine_ls_wR_factor_ref 0.062
_reflns_number_gt 962
_reflns_number_total 1164
_reflns_threshold_expression >2sigma(I)
_cod_data_source_file ws5044.cif
_cod_data_source_block cf9_200
_cod_original_cell_volume 499.19(8)
_cod_original_sg_symbol_H-M 'P 21/m'
_cod_database_code 2102748

loop_
_symmetry_equiv_pos_as_xyz
'x, y, z'
'-x, y+1/2, -z'
'-x, -y, -z'
'x, -y-1/2, z'

loop_
_atom_site_type_symbol
_atom_site_label
_atom_site_fract_x
_atom_site_fract_y
_atom_site_fract_z
_atom_site_U_iso_or_equiv
_atom_site_adp_type
_atom_site_calc_flag
_atom_site_refinement_flags
_atom_site_occupancy
Ge Ge1 0.24005(5) 0.25 0.49269(16) 0.00776(18) Uani d S 1
Ge Ge2 0.74729(5) 0.25 0.33662(16) 0.00788(18) Uani d SD 1
Ge Ge3 -0.00512(5) 0.25 0.40452(16) 0.00941(18) Uani d S 1
Ge Ge4 0.51243(5) 0.25 0.60659(15) 0.00709(17) Uani d SD 1
Fe Fe1 0.37578(5) 0.06149(8) 1.04840(15) 0.00783(17) Uani d . 1
Cu Cu1 0.12545(4) -0.00338(8) 1.04345(15) 0.01485(18) Uani d D 1
O O1 0.3318(4) 0.25 0.7953(12) 0.0118(10) Uani d S 1
O O2 0.65277(19) 0.25 0.5682(7) 0.0185(12) Uani d SD 1
O O3 0.1129(4) 0.25 0.6445(12) 0.0124(10) Uani d S 1
O O4 0.24817(19) 0.0842(4) 0.2837(6) 0.0118(7) Uani d . 1
O O5 0.8722(4) 0.25 0.5657(12) 0.0127(10) Uani d S 1
O O6 0.5038(2) 0.0753(3) 0.7916(7) 0.0112(7) Uani d D 1
O O7 0.7425(3) 0.0806(4) 0.1340(8) 0.0131(7) Uani d . 1
O O8 0.4360(3) 0.25 0.2822(6) 0.0102(10) Uani d SD 1
O O9 -0.00284(19) 0.0831(5) 0.2014(8) 0.0212(9) Uani d . 1

loop_
_atom_site_aniso_label
_atom_site_aniso_U_11
_atom_site_aniso_U_22
_atom_site_aniso_U_33
_atom_site_aniso_U_12
_atom_site_aniso_U_13
_atom_site_aniso_U_23
Ge1 0.0044(3) 0.0072(3) 0.0114(5) 0 -0.0006(2) 0
Ge2 0.0044(3) 0.0057(3) 0.0135(4) 0 0.0007(2) 0
Ge3 0.0038(3) 0.0119(4) 0.0125(5) 0 0.0006(3) 0
Ge4 0.0058(3) 0.0055(3) 0.0097(4) 0 -0.0001(2) 0
Fe1 0.0051(3) 0.0057(3) 0.0126(4) 0.0002(2) 0.0009(2) 0.0000(3)
Cu1 0.0052(3) 0.0177(3) 0.0216(4) -0.0016(2) 0.00132(19) -0.0089(3)
O1 0.0075(19) 0.008(2) 0.019(3) 0 -0.0012(17) 0
O2 0.009(2) 0.031(3) 0.016(3) 0 0.0063(19) 0
O3 0.0033(18) 0.018(2) 0.016(3) 0 0.0017(17) 0
O4 0.0073(14) 0.0133(18) 0.015(2) -0.0027(12) 0.0023(12) -0.0036(14)
O5 0.0032(18) 0.019(3) 0.016(3) 0 0.0018(17) 0
O6 0.0068(13) 0.0083(16) 0.019(2) 0.0030(12) 0.0025(12) 0.0049(14)
O7 0.0114(15) 0.0113(17) 0.016(2) -0.0030(12) -0.0002(12) -0.0052(14)
O8 0.011(2) 0.009(2) 0.010(3) 0 -0.0014(17) 0
O9 0.0074(15) 0.026(2) 0.031(3) 0.0011(14) 0.0015(14) -0.0165(19)

loop_
_atom_type_symbol
_atom_type_description
_atom_type_scat_dispersion_real
_atom_type_scat_dispersion_imag
_atom_type_scat_source
Cu Cu 0.3201 1.2651 'International Tables Vol C Tables 4.2.6.8 and 6.1.1.4'
Fe Fe 0.3463 0.8444 'International Tables Vol C Tables 4.2.6.8 and 6.1.1.4'
Ge Ge 0.1547 1.8001 'International Tables Vol C Tables 4.2.6.8 and 6.1.1.4'
O O 0.0106 0.006 'International Tables Vol C Tables 4.2.6.8 and 6.1.1.4'

loop_
_geom_angle_atom_site_label_1
_geom_angle_atom_site_label_2
_geom_angle_atom_site_label_3
_geom_angle_site_symmetry_1
_geom_angle_site_symmetry_3
_geom_angle
O1 Ge1 O4 . . 114.92(12)
O1 Ge1 O4 . 4_565 114.92(12)
O4 Ge1 O4 . 4_565 107.5(2)
O1 Ge1 O3 . . 98.4(2)
O4 Ge1 O3 . . 110.37(13)
O4 Ge1 O3 4_565 . 110.37(13)
O2 Ge2 O7 . . 113.25(13)
O2 Ge2 O7 . 4_565 113.25(13)
O7 Ge2 O7 . 4_565 111.4(3)
O2 Ge2 O5 . . 99.8(2)
O7 Ge2 O5 . . 109.21(14)
O7 Ge2 O5 4_565 . 109.21(14)
O9 Ge3 O9 . 4_565 110.1(3)
O9 Ge3 O3 . . 108.70(15)
O9 Ge3 O3 4_565 . 108.70(15)
O9 Ge3 O5 . 1_455 108.83(12)
O9 Ge3 O5 4_565 1_455 108.83(12)
O3 Ge3 O5 . 1_455 111.7(2)
O2 Ge4 O8 . . 109.4(2)
O2 Ge4 O6 . 4_565 99.80(12)
O8 Ge4 O6 . 4_565 114.37(13)
O2 Ge4 O6 . . 99.80(12)
O8 Ge4 O6 . . 114.37(13)
O6 Ge4 O6 4_565 . 116.6(2)
O6 Fe1 O7 3_657 3_656 106.38(14)
O6 Fe1 O4 3_657 1_556 114.18(13)
O7 Fe1 O4 3_656 1_556 76.02(12)
O6 Fe1 O8 3_657 1_556 92.27(13)
O7 Fe1 O8 3_656 1_556 155.40(16)
O4 Fe1 O8 1_556 1_556 81.81(15)
O6 Fe1 O1 3_657 . 146.56(14)
O7 Fe1 O1 3_656 . 94.51(16)
O4 Fe1 O1 1_556 . 95.83(17)
O8 Fe1 O1 1_556 . 77.12(13)
O6 Fe1 O6 3_657 . 72.90(11)
O7 Fe1 O6 3_656 . 107.84(15)
O4 Fe1 O6 1_556 . 171.08(12)
O8 Fe1 O6 1_556 . 92.72(16)
O1 Fe1 O6 . . 76.01(15)
O9 Cu1 O4 3_556 1_556 177.95(18)
O9 Cu1 O9 3_556 1_556 77.62(14)
O4 Cu1 O9 1_556 1_556 101.89(14)
O9 Cu1 O7 3_556 3_656 102.27(12)
O4 Cu1 O7 1_556 3_656 78.09(14)
O9 Cu1 O7 1_556 3_656 176.46(19)

loop_
_geom_bond_atom_site_label_1
_geom_bond_atom_site_label_2
_geom_bond_site_symmetry_2
_geom_bond_distance
Ge1 O1 . 1.748(5)
Ge1 O4 . 1.750(3)
Ge1 O4 4_565 1.750(3)
Ge1 O3 . 1.777(5)
Ge2 O2 . 1.692(4)
Ge2 O7 . 1.746(4)
Ge2 O7 4_565 1.746(4)
Ge2 O5 . 1.779(5)
Ge3 O9 . 1.734(3)
Ge3 O9 4_565 1.734(3)
Ge3 O3 . 1.746(5)
Ge3 O5 1_455 1.752(5)
Ge4 O2 . 1.728(3)
Ge4 O8 . 1.744(2)
Ge4 O6 4_565 1.749(3)
Ge4 O6 . 1.749(3)
Fe1 O6 3_657 1.960(3)
Fe1 O7 3_656 2.007(3)
Fe1 O4 1_556 2.029(3)
Fe1 O8 1_556 2.056(3)
Fe1 O1 . 2.059(3)
Fe1 O6 . 2.097(3)
Cu1 O9 3_556 1.924(4)
Cu1 O4 1_556 1.938(4)
Cu1 O9 1_556 1.950(4)
Cu1 O7 3_656 2.007(4)
